data_7210188
loop_
_publ_author_name
'Wang, Ying'
'Pan, Shilie'
'Zhang, Min'
'Han, Shujuan'
'Su, Xin'
'Dong, Lingyun'

_publ_section_title
;
 Synthesis, crystal growth and characterization of a new
 noncentrosymmetric borophosphate: RbPbBP2O8
;
_journal_issue 24
_journal_name_full CrystEngComm
_journal_page_first 4956
_journal_paper_doi 10.1039/c3ce40394g
_journal_volume 15
_journal_year 2013
_chemical_formula_sum 'B O8 P2 Pb Rb'
_chemical_formula_weight 493.41
_chemical_name_systematic
;
?
;
_space_group_IT_number 122
_symmetry_cell_setting tetragonal
_symmetry_space_group_name_Hall 'I -4 2bw'
_symmetry_space_group_name_H-M 'I -4 2 d'
_atom_sites_solution_primary direct
_atom_sites_solution_secondary difmap
_audit_creation_method SHELXL-97
_cell_angle_alpha 90.00
_cell_angle_beta 90.00
_cell_angle_gamma 90.00
_cell_formula_units_Z 4
_cell_length_a 7.213(3)
_cell_length_b 7.213(3)
_cell_length_c 13.987(10)
_cell_measurement_reflns_used 905
_cell_measurement_temperature 296(2)
_cell_measurement_theta_max 26.33
_cell_measurement_theta_min 3.18
_cell_volume 727.7(7)
_computing_cell_refinement 'Bruker SMART'
_computing_data_collection 'Bruker SMART'
_computing_data_reduction 'Bruker SAINT'
_computing_molecular_graphics 'Bruker SHELXTL'
_computing_publication_material 'Bruker SHELXTL'
_computing_structure_refinement 'SHELXL-97 (Sheldrick, 1997)'
_computing_structure_solution 'SHELXS-97 (Sheldrick, 1990)'
_diffrn_ambient_temperature 296(2)
_diffrn_measured_fraction_theta_full 0.996
_diffrn_measured_fraction_theta_max 0.996
_diffrn_measurement_device_type 'CCD area detector'
_diffrn_measurement_method 'phi and omega scans'
_diffrn_radiation_monochromator graphite
_diffrn_radiation_source 'fine-focus sealed tube'
_diffrn_radiation_type MoK\a
_diffrn_radiation_wavelength 0.71073
_diffrn_reflns_av_R_equivalents 0.0507
_diffrn_reflns_av_sigmaI/netI 0.0448
_diffrn_reflns_limit_h_max 7
_diffrn_reflns_limit_h_min -9
_diffrn_reflns_limit_k_max 7
_diffrn_reflns_limit_k_min -9
_diffrn_reflns_limit_l_max 18
_diffrn_reflns_limit_l_min -16
_diffrn_reflns_number 2118
_diffrn_reflns_theta_full 27.58
_diffrn_reflns_theta_max 27.58
_diffrn_reflns_theta_min 3.18
_exptl_absorpt_coefficient_mu 30.276
_exptl_absorpt_correction_T_max 0.6521
_exptl_absorpt_correction_T_min 0.2768
_exptl_absorpt_correction_type numerical
_exptl_absorpt_process_details Face-indexed
_exptl_crystal_colour colorless
_exptl_crystal_density_diffrn 4.503
_exptl_crystal_density_method 'not measured'
_exptl_crystal_description block
_exptl_crystal_F_000 872
_exptl_crystal_size_max 0.126
_exptl_crystal_size_mid 0.112
_exptl_crystal_size_min 0.09
_refine_diff_density_max 1.056
_refine_diff_density_min -1.260
_refine_diff_density_rms 0.234
_refine_ls_abs_structure_details 'Flack H D (1983), Acta Cryst. A39, 876-881'
_refine_ls_abs_structure_Flack 0.02(4)
_refine_ls_extinction_coef 0.0061(8)
_refine_ls_extinction_expression Fc^*^=kFc[1+0.001xFc^2^\l^3^/sin(2\q)]^-1/4^
_refine_ls_extinction_method SHELXL
_refine_ls_goodness_of_fit_ref 1.088
_refine_ls_matrix_type full
_refine_ls_number_parameters 32
_refine_ls_number_reflns 428
_refine_ls_number_restraints 18
_refine_ls_restrained_S_all 1.217
_refine_ls_R_factor_all 0.0333
_refine_ls_R_factor_gt 0.0299
_refine_ls_shift/su_max 0.000
_refine_ls_shift/su_mean 0.000
_refine_ls_structure_factor_coef Fsqd
_refine_ls_weighting_details 'calc w=1/[\s^2^(Fo^2^)+(0.0330P)^2^+6.8689P] where P=(Fo^2^+2Fc^2^)/3'
_refine_ls_weighting_scheme calc
_refine_ls_wR_factor_gt 0.0737
_refine_ls_wR_factor_ref 0.0762
_reflns_number_gt 400
_reflns_number_total 428
_reflns_threshold_expression >2sigma(I)
_cod_data_source_file c3ce40394g.txt
_cod_data_source_block 1
_cod_depositor_comments
;
The following automatic conversions were performed:

'_symmetry_cell_setting' value 'Tetragonal' changed to 'tetragonal'
according to /home/saulius/struct/CIF-dictionaries/cif_core.dic
dictionary named 'cif_core.dic' version 2.4.2 from
2011-04-26.

'_exptl_absorpt_correction_type' value 'Numerical'
changed to 'numerical' according to
/home/saulius/struct/CIF-dictionaries/cif_core.dic dictionary named
'cif_core.dic' version 2.4.2 from 2011-04-26.

Automatic conversion script
Id: cif_fix_values 1891 2012-01-12 08:04:46Z andrius 
;
_cod_original_cell_volume 727.8(6)
_cod_original_sg_symbol_H-M I-42d
_cod_database_code 7210188

loop_
_symmetry_equiv_pos_as_xyz
'x, y, z'
'-x, -y, z'
'y, -x, -z'
'-y, x, -z'
'-x+1/2, y, -z+3/4'
'x+1/2, -y, -z+3/4'
'-y+1/2, -x, z+3/4'
'y+1/2, x, z+3/4'
'x+1/2, y+1/2, z+1/2'
'-x+1/2, -y+1/2, z+1/2'
'y+1/2, -x+1/2, -z+1/2'
'-y+1/2, x+1/2, -z+1/2'
'-x+1, y+1/2, -z+5/4'
'x+1, -y+1/2, -z+5/4'
'-y+1, -x+1/2, z+5/4'
'y+1, x+1/2, z+5/4'

loop_
_atom_site_label
_atom_site_type_symbol
_atom_site_fract_x
_atom_site_fract_y
_atom_site_fract_z
_atom_site_U_iso_or_equiv
_atom_site_adp_type
_atom_site_occupancy
_atom_site_symmetry_multiplicity
_atom_site_calc_flag
_atom_site_refinement_flags
Rb1 Rb 0.63600(10) 0.7500 0.1250 0.0264(4) Uani 0.50 2 d SP
Pb1 Pb 0.63600(10) 0.7500 0.1250 0.0264(4) Uani 0.50 2 d SP
B1 B 1.0000 0.0000 0.0000 0.045(3) Uani 1 4 d SU
P1 P 0.8432(6) 0.2500 0.1250 0.0329(10) Uani 1 2 d SU
O1 O 0.7274(17) 0.3925(13) 0.0768(8) 0.055(2) Uani 1 1 d U
O2 O 0.9914(16) 0.1613(14) 0.0570(7) 0.049(2) Uani 1 1 d U

loop_
_atom_site_aniso_label
_atom_site_aniso_U_11
_atom_site_aniso_U_22
_atom_site_aniso_U_33
_atom_site_aniso_U_23
_atom_site_aniso_U_13
_atom_site_aniso_U_12
Rb1 0.0240(5) 0.0273(5) 0.0279(5) 0.0008(3) 0.000 0.000
Pb1 0.0240(5) 0.0273(5) 0.0279(5) 0.0008(3) 0.000 0.000
B1 0.046(4) 0.046(4) 0.042(6) 0.000 0.000 0.000
P1 0.045(2) 0.0265(18) 0.0275(19) -0.0115(17) 0.000 0.000
O1 0.062(5) 0.046(4) 0.058(4) 0.001(3) -0.016(4) -0.006(4)
O2 0.055(4) 0.046(4) 0.046(4) -0.012(3) 0.007(3) -0.006(3)

loop_
_atom_type_symbol
_atom_type_description
_atom_type_scat_dispersion_real
_atom_type_scat_dispersion_imag
_atom_type_scat_source
B B 0.0013 0.0007 'International Tables Vol C Tables 4.2.6.8 and 6.1.1.4'
O O 0.0106 0.0060 'International Tables Vol C Tables 4.2.6.8 and 6.1.1.4'
P P 0.1023 0.0942 'International Tables Vol C Tables 4.2.6.8 and 6.1.1.4'
Rb Rb -0.9393 2.9676 'International Tables Vol C Tables 4.2.6.8 and 6.1.1.4'
Pb Pb -3.3944 10.1111 'International Tables Vol C Tables 4.2.6.8 and 6.1.1.4'

loop_
_geom_angle_atom_site_label_1
_geom_angle_atom_site_label_2
_geom_angle_atom_site_label_3
_geom_angle
_geom_angle_site_symmetry_1
_geom_angle_site_symmetry_3
O1 Rb1 O1 152.2(5) . 14_464
O1 Rb1 O1 73.7(3) . 4_655
O1 Rb1 O1 108.4(3) 14_464 4_655
O1 Rb1 O1 108.4(3) . 15_564
O1 Rb1 O1 73.7(3) 14_464 15_564
O1 Rb1 O1 171.7(4) 4_655 15_564
O1 Rb1 O1 80.0(4) . 2_665
O1 Rb1 O1 127.4(3) 14_464 2_665
O1 Rb1 O1 71.5(3) 4_655 2_665
O1 Rb1 O1 100.8(3) 15_564 2_665
O1 Rb1 O1 127.4(3) . 13_554
O1 Rb1 O1 80.0(4) 14_464 13_554
O1 Rb1 O1 100.8(3) 4_655 13_554
O1 Rb1 O1 71.5(3) 15_564 13_554
O1 Rb1 O1 50.2(4) 2_665 13_554
O1 Rb1 O2 69.7(3) . 13_654
O1 Rb1 O2 84.6(3) 14_464 13_654
O1 Rb1 O2 112.2(3) 4_655 13_654
O1 Rb1 O2 75.8(3) 15_564 13_654
O1 Rb1 O2 146.2(3) 2_665 13_654
O1 Rb1 O2 146.6(3) 13_554 13_654
O1 Rb1 O2 84.6(3) . 2_765
O1 Rb1 O2 69.7(3) 14_464 2_765
O1 Rb1 O2 75.8(3) 4_655 2_765
O1 Rb1 O2 112.2(3) 15_564 2_765
O1 Rb1 O2 146.6(3) 2_665 2_765
O1 Rb1 O2 146.2(3) 13_554 2_765
O2 Rb1 O2 46.2(4) 13_654 2_765
O1 Rb1 O2 66.5(3) . 15_564
O1 Rb1 O2 101.1(3) 14_464 15_564
O1 Rb1 O2 138.1(3) 4_655 15_564
O1 Rb1 O2 47.0(3) 15_564 15_564
O1 Rb1 O2 112.4(3) 2_665 15_564
O1 Rb1 O2 113.3(3) 13_554 15_564
O2 Rb1 O2 41.5(3) 13_654 15_564
O2 Rb1 O2 87.73(18) 2_765 15_564
O1 Rb1 O2 101.1(3) . 4_655
O1 Rb1 O2 66.5(3) 14_464 4_655
O1 Rb1 O2 47.0(3) 4_655 4_655
O1 Rb1 O2 138.1(3) 15_564 4_655
O1 Rb1 O2 113.3(3) 2_665 4_655
O1 Rb1 O2 112.4(3) 13_554 4_655
O2 Rb1 O2 87.73(18) 13_654 4_655
O2 Rb1 O2 41.5(3) 2_765 4_655
O2 Rb1 O2 129.3(3) 15_564 4_655
O1 Rb1 P1 103.9(2) . 2_665
O1 Rb1 P1 103.9(2) 14_464 2_665
O1 Rb1 P1 85.84(19) 4_655 2_665
O1 Rb1 P1 85.84(19) 15_564 2_665
O1 Rb1 P1 25.1(2) 2_665 2_665
O1 Rb1 P1 25.1(2) 13_554 2_665
O2 Rb1 P1 156.90(19) 13_654 2_665
O2 Rb1 P1 156.90(19) 2_765 2_665
O2 Rb1 P1 115.37(17) 15_564 2_665
O2 Rb1 P1 115.37(17) 4_655 2_665
O1 Rb1 B1 58.6(2) . 13_654
O1 Rb1 B1 100.1(2) 14_464 13_654
O1 Rb1 B1 120.2(2) 4_655 13_654
O1 Rb1 B1 66.5(2) 15_564 13_654
O1 Rb1 B1 126.2(2) 2_665 13_654
O1 Rb1 B1 135.9(2) 13_554 13_654
O2 Rb1 B1 21.57(19) 13_654 13_654
O2 Rb1 B1 66.46(19) 2_765 13_654
O2 Rb1 B1 22.84(16) 15_564 13_654
O2 Rb1 B1 107.61(17) 4_655 13_654
P1 Rb1 B1 136.270(13) 2_665 13_654
O2 B1 O2 108.6(4) . 4_645
O2 B1 O2 111.2(8) . 2_755
O2 B1 O2 108.6(4) 4_645 2_755
O2 B1 O2 108.6(4) . 3_665
O2 B1 O2 111.2(8) 4_645 3_665
O2 B1 O2 108.6(4) 2_755 3_665
O2 B1 Rb1 96.1(4) . 1_545
O2 B1 Rb1 69.8(4) 4_645 1_545
O2 B1 Rb1 49.5(5) 2_755 1_545
O2 B1 Rb1 152.7(5) 3_665 1_545
O2 B1 Rb1 69.8(4) . 3_565
O2 B1 Rb1 49.5(5) 4_645 3_565
O2 B1 Rb1 152.7(5) 2_755 3_565
O2 B1 Rb1 96.1(4) 3_665 3_565
Rb1 B1 Rb1 103.387(17) 1_545 3_565
O2 B1 Rb1 49.5(5) . 2_765
O2 B1 Rb1 152.7(5) 4_645 2_765
O2 B1 Rb1 96.0(4) 2_755 2_765
O2 B1 Rb1 69.8(4) 3_665 2_765
Rb1 B1 Rb1 122.48(4) 1_545 2_765
Rb1 B1 Rb1 103.387(17) 3_565 2_765
O2 B1 Rb1 152.7(5) . 4_745
O2 B1 Rb1 96.1(4) 4_645 4_745
O2 B1 Rb1 69.8(4) 2_755 4_745
O2 B1 Rb1 49.5(5) 3_665 4_745
Rb1 B1 Rb1 103.387(17) 1_545 4_745
Rb1 B1 Rb1 122.48(4) 3_565 4_745
Rb1 B1 Rb1 103.387(17) 2_765 4_745
O1 P1 O1 111.6(9) 14_454 .
O1 P1 O2 113.0(6) 14_454 14_454
O1 P1 O2 112.1(5) . 14_454
O1 P1 O2 112.1(5) 14_454 .
O1 P1 O2 113.0(6) . .
O2 P1 O2 94.0(8) 14_454 .
O1 P1 Rb1 55.8(5) 14_454 2_665
O1 P1 Rb1 55.8(5) . 2_665
O2 P1 Rb1 133.0(4) 14_454 2_665
O2 P1 Rb1 133.0(4) . 2_665
O1 P1 Rb1 119.1(5) 14_454 3_565
O1 P1 Rb1 46.1(4) . 3_565
O2 P1 Rb1 127.9(4) 14_454 3_565
O2 P1 Rb1 68.7(4) . 3_565
Rb1 P1 Rb1 79.40(7) 2_665 3_565
O1 P1 Rb1 46.1(4) 14_454 12_645
O1 P1 Rb1 119.1(5) . 12_645
O2 P1 Rb1 68.7(4) 14_454 12_645
O2 P1 Rb1 127.9(4) . 12_645
Rb1 P1 Rb1 79.40(7) 2_665 12_645
Rb1 P1 Rb1 158.80(13) 3_565 12_645
O1 P1 Rb1 124.2(5) 14_454 2_765
O1 P1 Rb1 124.2(5) . 2_765
O2 P1 Rb1 47.0(4) 14_454 2_765
O2 P1 Rb1 47.0(4) . 2_765
Rb1 P1 Rb1 180.0 2_665 2_765
Rb1 P1 Rb1 100.60(7) 3_565 2_765
Rb1 P1 Rb1 100.60(7) 12_645 2_765
O1 P1 Rb1 31.3(4) 14_454 1_545
O1 P1 Rb1 115.1(4) . 1_545
O2 P1 Rb1 129.7(4) 14_454 1_545
O2 P1 Rb1 83.3(4) . 1_545
Rb1 P1 Rb1 67.49(6) 2_665 1_545
Rb1 P1 Rb1 97.90(4) 3_565 1_545
Rb1 P1 Rb1 73.84(3) 12_645 1_545
Rb1 P1 Rb1 112.51(6) 2_765 1_545
P1 O1 Rb1 132.3(6) . .
P1 O1 Rb1 111.7(6) . 3_565
Rb1 O1 Rb1 109.0(3) . 3_565
P1 O1 Rb1 99.1(5) . 2_665
Rb1 O1 Rb1 93.4(4) . 2_665
Rb1 O1 Rb1 105.0(3) 3_565 2_665
B1 O2 P1 135.2(8) . .
B1 O2 Rb1 108.9(6) . 2_765
P1 O2 Rb1 109.9(5) . 2_765
B1 O2 Rb1 87.4(5) . 3_565
P1 O2 Rb1 86.0(4) . 3_565
Rb1 O2 Rb1 128.2(4) 2_765 3_565

loop_
_geom_bond_atom_site_label_1
_geom_bond_atom_site_label_2
_geom_bond_distance
_geom_bond_site_symmetry_2
Rb1 O1 2.746(11) .
Rb1 O1 2.746(11) 14_464
Rb1 O1 2.835(11) 4_655
Rb1 O1 2.835(11) 15_564
Rb1 O1 2.895(12) 2_665
Rb1 O1 2.895(12) 13_554
Rb1 O2 2.922(12) 13_654
Rb1 O2 2.922(12) 2_765
Rb1 O2 3.414(11) 15_564
Rb1 O2 3.414(11) 4_655
Rb1 P1 3.457(5) 2_665
B1 O2 1.412(10) .
B1 O2 1.412(10) 4_645
B1 O2 1.412(10) 2_755
B1 O2 1.412(10) 3_665
P1 O1 1.486(11) 14_454
P1 O1 1.486(11) .
P1 O2 1.567(11) 14_454
P1 O2 1.567(11) .
O1 Rb1 2.835(11) 3_565
O1 Rb1 2.895(12) 2_665
O2 Rb1 2.922(12) 2_765
O2 Rb1 3.414(11) 3_565
